data_7228508
loop_
_publ_author_name
'Karothu, Durga Prasad'
'Jahovic, Ilma'
'Jovanovski , Gligor'
'Kaitner, Branko'
'Naumov, Pance'

_publ_section_title
;
 Ionic Cocrystals of Molecular Saccharin
;
_journal_name_full CrystEngComm
_journal_paper_doi 10.1039/C7CE00627F
_journal_year 2017
_chemical_formula_moiety 'C14 H9 N2 O6.5 Rb2 S2'
_chemical_formula_sum 'C14 H9 N2 O6.5 Rb2 S2'
_chemical_formula_weight 544.29
_space_group_crystal_system monoclinic
_space_group_IT_number 15
_space_group_name_Hall '-C 2yc'
_space_group_name_H-M_alt 'C 1 2/c 1'
_symmetry_space_group_name_Hall '-C 2yc'
_symmetry_space_group_name_H-M 'C 1 2/c 1'
_atom_sites_solution_hydrogens mixed
_audit_creation_date 2016-02-08
_audit_creation_method
;
Olex2 1.2
(compiled 2015.09.30 svn.r3233 for OlexSys, GUI svn.r5103)
;
_audit_update_record
;
2017-01-24 deposited with the CCDC.
2017-06-16 downloaded from the CCDC.
;
_cell_angle_alpha 90
_cell_angle_beta 94.042(2)
_cell_angle_gamma 90
_cell_formula_units_Z 8
_cell_length_a 25.137(2)
_cell_length_b 9.5401(9)
_cell_length_c 14.6473(13)
_cell_measurement_reflns_used 9981
_cell_measurement_temperature 100(2)
_cell_measurement_theta_max 28.250
_cell_measurement_theta_min 2.284
_cell_volume 3503.8(5)
_computing_cell_refinement 'SAINT v8.34A (Bruker, 2013)'
_computing_data_reduction 'SAINT v8.34A (Bruker, 2013)'
_computing_molecular_graphics 'Olex2 (Dolomanov et al., 2009)'
_computing_publication_material 'Olex2 (Dolomanov et al., 2009)'
_computing_structure_refinement 'ShelXL (Sheldrick, 2015)'
_computing_structure_solution 'ShelXT (Sheldrick, 2015)'
_diffrn_ambient_temperature 100.0
_diffrn_measured_fraction_theta_full 1.000
_diffrn_measured_fraction_theta_max 1.000
_diffrn_measurement_device_type 'Bruker APEX-II CCD'
_diffrn_measurement_method '\f and \w scans'
_diffrn_radiation_type MoK\a
_diffrn_radiation_wavelength 0.71073
_diffrn_reflns_av_R_equivalents 0.0554
_diffrn_reflns_av_unetI/netI 0.0254
_diffrn_reflns_Laue_measured_fraction_full 1.000
_diffrn_reflns_Laue_measured_fraction_max 1.000
_diffrn_reflns_limit_h_max 30
_diffrn_reflns_limit_h_min -30
_diffrn_reflns_limit_k_max 11
_diffrn_reflns_limit_k_min -11
_diffrn_reflns_limit_l_max 18
_diffrn_reflns_limit_l_min -18
_diffrn_reflns_number 42124
_diffrn_reflns_point_group_measured_fraction_full 1.000
_diffrn_reflns_point_group_measured_fraction_max 1.000
_diffrn_reflns_theta_full 25.998
_diffrn_reflns_theta_max 25.998
_diffrn_reflns_theta_min 1.624
_diffrn_standards_number 0
_exptl_absorpt_coefficient_mu 5.864
_exptl_absorpt_correction_T_max 0.7457
_exptl_absorpt_correction_T_min 0.2899
_exptl_absorpt_correction_type multi-scan
_exptl_absorpt_process_details sadabs
_exptl_crystal_colour colorless
_exptl_crystal_density_diffrn 2.064
_exptl_crystal_description block
_exptl_crystal_F_000 2120
_exptl_crystal_size_max 0.3
_exptl_crystal_size_mid 0.2
_exptl_crystal_size_min 0.2
_refine_diff_density_max 0.872
_refine_diff_density_min -0.600
_refine_diff_density_rms 0.116
_refine_ls_extinction_method none
_refine_ls_goodness_of_fit_ref 1.000
_refine_ls_hydrogen_treatment mixed
_refine_ls_matrix_type full
_refine_ls_number_parameters 244
_refine_ls_number_reflns 3444
_refine_ls_number_restraints 0
_refine_ls_restrained_S_all 1.000
_refine_ls_R_factor_all 0.0410
_refine_ls_R_factor_gt 0.0356
_refine_ls_shift/su_max 0.002
_refine_ls_shift/su_mean 0.000
_refine_ls_structure_factor_coef Fsqd
_refine_ls_weighting_details 'w=1/[\s^2^(Fo^2^)+(0.0320P)^2^+41.1860P] where P=(Fo^2^+2Fc^2^)/3'
_refine_ls_weighting_scheme calc
_refine_ls_wR_factor_gt 0.0790
_refine_ls_wR_factor_ref 0.0814
_reflns_Friedel_coverage 0.000
_reflns_number_gt 3168
_reflns_number_total 3444
_reflns_threshold_expression 'I > 2\s(I)'
_cod_data_source_file c7ce00627f1.cif
_cod_data_source_block C7H4NO3S-Rb-0-5H2O
_cod_original_formula_sum 'C14 H9 N2 O6.50 Rb2 S2'
_cod_database_code 7228508
_shelx_space_group_comment
;
The symmetry employed for this shelxl refinement is uniquely defined
by the following loop, which should always be used as a source of
symmetry information in preference to the above space-group names.
They are only intended as comments.
;
_olex2_refinement_description
;
1. Fixed Uiso
 At 1.2 times of:
  All C(H) groups
2.a Aromatic/amide H refined with riding coordinates:
 C00J(H00J), C00L(H00L), C00M(H00M), C00N(H00N), C00O(H00O), C00P(H00P),
 C00Q(H00Q), C00R(H00R)
;
_shelx_shelxl_version_number 2014/7
_olex2_submission_special_instructions 'No special instructions were received'

loop_
_space_group_symop_operation_xyz
'x, y, z'
'-x, y, -z+1/2'
'x+1/2, y+1/2, z'
'-x+1/2, y+1/2, -z+1/2'
'-x, -y, -z'
'x, -y, z-1/2'
'-x+1/2, -y+1/2, -z'
'x+1/2, -y+1/2, z-1/2'

loop_
_atom_site_label
_atom_site_type_symbol
_atom_site_fract_x
_atom_site_fract_y
_atom_site_fract_z
_atom_site_U_iso_or_equiv
_atom_site_adp_type
_atom_site_occupancy
_atom_site_site_symmetry_order
_atom_site_calc_flag
_atom_site_refinement_flags_posn
_atom_site_refinement_flags_adp
_atom_site_refinement_flags_occupancy
Rb01 Rb 0.55922(2) 1.06651(4) 0.35753(2) 0.01365(11) Uani 1 1 d . . .
Rb1 Rb 0.53124(2) 0.35877(4) 0.59975(3) 0.01743(11) Uani 1 1 d . . .
S2 S 0.57905(4) 0.99758(9) 0.60246(6) 0.00997(19) Uani 1 1 d . . .
S1 S 0.63303(4) 0.68972(10) 0.32040(7) 0.0147(2) Uani 1 1 d . . .
O4 O 0.54592(11) 1.0606(3) 0.66860(18) 0.0141(6) Uani 1 1 d . . .
O6 O 0.55768(11) 0.6324(3) 0.5394(2) 0.0183(6) Uani 1 1 d . . .
O3 O 0.59987(12) 1.0991(3) 0.54111(18) 0.0174(6) Uani 1 1 d . . .
O2 O 0.62335(14) 0.8253(3) 0.3597(2) 0.0259(7) Uani 1 1 d . . .
O1 O 0.65318(13) 0.6937(3) 0.2306(2) 0.0230(7) Uani 1 1 d . . .
O7 O 0.5000 1.2738(5) 0.2500 0.0274(11) Uani 1 2 d S T P
O5 O 0.55810(12) 0.3870(3) 0.3937(2) 0.0243(7) Uani 1 1 d . . .
N2 N 0.54892(13) 0.8714(3) 0.5487(2) 0.0120(6) Uani 1 1 d . . .
N1 N 0.58135(14) 0.5887(4) 0.3210(2) 0.0194(7) Uani 1 1 d . . .
C8 C 0.57322(15) 0.7470(4) 0.5702(2) 0.0119(8) Uani 1 1 d . . .
C2 C 0.64624(16) 0.4791(4) 0.4242(3) 0.0131(8) Uani 1 1 d . . .
C10 C 0.63050(15) 0.8997(4) 0.6598(3) 0.0115(7) Uani 1 1 d . . .
C9 C 0.62135(15) 0.7611(4) 0.6365(3) 0.0117(8) Uani 1 1 d . . .
C3 C 0.67535(16) 0.5923(4) 0.3976(3) 0.0140(8) Uani 1 1 d . . .
C11 C 0.67275(15) 0.9428(4) 0.7187(3) 0.0167(8) Uani 1 1 d . . .
H00J H 0.6788 1.0388 0.7330 0.020 Uiso 1 1 calc R . .
C1 C 0.59130(16) 0.4805(4) 0.3782(3) 0.0164(8) Uani 1 1 d . . .
C14 C 0.65417(16) 0.6565(4) 0.6742(3) 0.0187(9) Uani 1 1 d . . .
H00L H 0.6480 0.5607 0.6594 0.022 Uiso 1 1 calc R . .
C4 C 0.72727(17) 0.6162(5) 0.4310(3) 0.0222(9) Uani 1 1 d . . .
H00M H 0.7467 0.6957 0.4128 0.027 Uiso 1 1 calc R . .
C7 C 0.66889(19) 0.3813(4) 0.4856(3) 0.0212(9) Uani 1 1 d . . .
H00N H 0.6493 0.3023 0.5040 0.025 Uiso 1 1 calc R . .
C13 C 0.69656(17) 0.6972(5) 0.7346(3) 0.0241(10) Uani 1 1 d . . .
H00O H 0.7196 0.6276 0.7619 0.029 Uiso 1 1 calc R . .
C12 C 0.70591(16) 0.8370(5) 0.7558(3) 0.0223(9) Uani 1 1 d . . .
H00P H 0.7356 0.8614 0.7965 0.027 Uiso 1 1 calc R . .
C5 C 0.74988(19) 0.5181(6) 0.4925(3) 0.0302(11) Uani 1 1 d . . .
H00Q H 0.7857 0.5301 0.5166 0.036 Uiso 1 1 calc R . .
C6 C 0.7210(2) 0.4033(5) 0.5191(3) 0.0294(11) Uani 1 1 d . . .
H00R H 0.7374 0.3381 0.5613 0.035 Uiso 1 1 calc R . .
H00A H 0.509(3) 1.325(7) 0.291(4) 0.06(2) Uiso 1 1 d . . .

loop_
_atom_site_aniso_label
_atom_site_aniso_U_11
_atom_site_aniso_U_22
_atom_site_aniso_U_33
_atom_site_aniso_U_23
_atom_site_aniso_U_13
_atom_site_aniso_U_12
Rb01 0.0155(2) 0.01438(19) 0.01086(18) -0.00117(14) -0.00074(13) 0.00243(14)
Rb1 0.0201(2) 0.01115(19) 0.0210(2) 0.00280(15) 0.00100(15) 0.00113(15)
S2 0.0133(4) 0.0080(4) 0.0086(4) 0.0012(3) -0.0001(3) 0.0002(4)
S1 0.0216(5) 0.0090(4) 0.0137(5) 0.0018(4) 0.0026(4) 0.0035(4)
O4 0.0170(14) 0.0119(13) 0.0134(13) -0.0008(11) 0.0004(11) 0.0027(11)
O6 0.0212(15) 0.0113(14) 0.0224(15) -0.0056(12) 0.0017(12) -0.0042(12)
O3 0.0253(16) 0.0131(14) 0.0139(14) 0.0040(11) 0.0015(12) -0.0055(12)
O2 0.044(2) 0.0108(14) 0.0238(16) 0.0014(12) 0.0052(14) 0.0093(13)
O1 0.0353(18) 0.0187(15) 0.0157(15) 0.0039(12) 0.0075(13) 0.0014(13)
O7 0.041(3) 0.014(2) 0.025(2) 0.000 -0.017(2) 0.000
O5 0.0258(17) 0.0269(17) 0.0200(15) -0.0022(13) 0.0012(13) -0.0147(14)
N2 0.0127(16) 0.0123(16) 0.0105(15) -0.0006(13) -0.0020(12) -0.0002(13)
N1 0.0172(18) 0.0244(19) 0.0159(17) 0.0006(15) -0.0039(14) -0.0002(15)
C8 0.0141(19) 0.0129(19) 0.0089(17) -0.0005(14) 0.0027(14) -0.0016(15)
C2 0.021(2) 0.0078(17) 0.0109(18) -0.0027(14) 0.0018(15) -0.0001(15)
C10 0.0140(19) 0.0103(18) 0.0106(18) 0.0017(14) 0.0031(15) 0.0032(15)
C9 0.0118(18) 0.0108(18) 0.0127(18) 0.0010(14) 0.0030(15) -0.0022(15)
C3 0.018(2) 0.0097(18) 0.0138(19) -0.0012(15) 0.0017(15) 0.0047(15)
C11 0.0126(19) 0.022(2) 0.0148(19) -0.0055(16) -0.0003(15) -0.0013(17)
C1 0.019(2) 0.018(2) 0.0124(19) -0.0059(16) 0.0031(15) -0.0021(17)
C14 0.020(2) 0.0136(19) 0.023(2) 0.0057(16) 0.0068(17) 0.0049(17)
C4 0.019(2) 0.028(2) 0.020(2) -0.0063(18) 0.0047(17) -0.0061(18)
C7 0.035(3) 0.013(2) 0.016(2) 0.0012(16) 0.0002(18) 0.0008(18)
C13 0.018(2) 0.032(3) 0.022(2) 0.0126(19) 0.0013(17) 0.0096(19)
C12 0.013(2) 0.037(3) 0.016(2) 0.0007(18) -0.0065(16) 0.0001(19)
C5 0.016(2) 0.046(3) 0.027(2) -0.010(2) -0.0085(18) 0.007(2)
C6 0.036(3) 0.031(3) 0.020(2) -0.0010(19) -0.009(2) 0.017(2)

loop_
_atom_type_symbol
_atom_type_description
_atom_type_scat_dispersion_real
_atom_type_scat_dispersion_imag
_atom_type_scat_source
C C 0.0033 0.0016 'International Tables Vol C Tables 4.2.6.8 and 6.1.1.4'
H H 0.0000 0.0000 'International Tables Vol C Tables 4.2.6.8 and 6.1.1.4'
N N 0.0061 0.0033 'International Tables Vol C Tables 4.2.6.8 and 6.1.1.4'
O O 0.0106 0.0060 'International Tables Vol C Tables 4.2.6.8 and 6.1.1.4'
Rb Rb -0.9393 2.9676 'International Tables Vol C Tables 4.2.6.8 and 6.1.1.4'
S S 0.1246 0.1234 'International Tables Vol C Tables 4.2.6.8 and 6.1.1.4'

loop_
_geom_angle_atom_site_label_1
_geom_angle_atom_site_label_2
_geom_angle_atom_site_label_3
_geom_angle
_geom_angle_site_symmetry_1
_geom_angle_site_symmetry_3
S2 Rb01 S2 108.766(19) 5_676 6_575
S2 Rb01 C11 153.04(7) 5_676 6_575
S2 Rb01 H00A 78.6(14) 5_676 .
S2 Rb01 H00A 83.7(12) 6_575 .
O4 Rb01 S2 22.53(5) 5_676 5_676
O4 Rb01 S2 20.06(5) 6_575 6_575
O4 Rb01 S2 92.01(5) 6_575 5_676
O4 Rb01 S2 89.12(5) 5_676 6_575
O4 Rb01 O4 70.78(9) 5_676 6_575
O4 Rb01 O5 123.40(8) 6_575 1_565
O4 Rb01 O5 114.47(8) 5_676 1_565
O4 Rb01 N2 48.66(8) 5_676 5_676
O4 Rb01 N2 121.80(7) 6_575 .
O4 Rb01 N2 115.30(8) 6_575 5_676
O4 Rb01 N2 75.99(7) 5_676 .
O4 Rb01 C10 116.08(8) 5_676 6_575
O4 Rb01 C10 46.65(8) 6_575 6_575
O4 Rb01 C11 131.36(8) 5_676 6_575
O4 Rb01 C11 61.04(8) 6_575 6_575
O4 Rb01 H00A 90.9(12) 6_575 .
O4 Rb01 H00A 86.8(13) 5_676 .
O3 Rb01 S2 98.72(6) . 5_676
O3 Rb01 S2 151.34(6) . 6_575
O3 Rb01 O4 157.81(8) . 6_575
O3 Rb01 O4 115.81(8) . 5_676
O3 Rb01 O7 125.73(8) . .
O3 Rb01 O5 74.72(8) . 1_565
O3 Rb01 N2 80.30(8) . 5_676
O3 Rb01 N2 46.95(8) . .
O3 Rb01 C10 126.94(9) . 6_575
O3 Rb01 C11 106.91(9) . 6_575
O3 Rb01 H00A 110.2(12) . .
O2 Rb01 S2 76.56(6) . 6_575
O2 Rb01 S2 114.64(7) . 5_676
O2 Rb01 O4 100.09(9) . 5_676
O2 Rb01 O4 72.99(8) . 6_575
O2 Rb01 O3 84.87(9) . .
O2 Rb01 O7 147.54(8) . .
O2 Rb01 O5 144.83(9) . 1_565
O2 Rb01 N2 130.82(9) . 5_676
O2 Rb01 N2 67.52(8) . .
O2 Rb01 C10 76.10(9) . 6_575
O2 Rb01 C11 60.78(9) . 6_575
O2 Rb01 H00A 158.9(13) . .
O7 Rb01 S2 74.86(4) . 5_676
O7 Rb01 S2 71.06(4) . 6_575
O7 Rb01 O4 75.80(7) . 6_575
O7 Rb01 O4 77.54(8) . 5_676
O7 Rb01 O5 53.54(9) . 1_565
O7 Rb01 N2 139.78(6) . .
O7 Rb01 N2 71.59(6) . 5_676
O7 Rb01 C10 76.15(6) . 6_575
O7 Rb01 C11 96.15(6) . 6_575
O7 Rb01 H00A 15.8(12) . .
O5 Rb01 S2 96.81(6) 1_565 5_676
O5 Rb01 S2 108.97(6) 1_565 6_575
O5 Rb01 N2 74.05(8) 1_565 5_676
O5 Rb01 N2 113.47(8) 1_565 .
O5 Rb01 C10 93.51(8) 1_565 6_575
O5 Rb01 C11 97.87(9) 1_565 6_575
O5 Rb01 H00A 38.0(12) 1_565 .
N2 Rb01 S2 26.23(6) 5_676 5_676
N2 Rb01 S2 69.08(6) . 5_676
N2 Rb01 S2 137.48(6) . 6_575
N2 Rb01 S2 128.33(6) 5_676 6_575
N2 Rb01 N2 68.19(9) 5_676 .
N2 Rb01 C10 146.66(9) 5_676 6_575
N2 Rb01 C10 143.33(8) . 6_575
N2 Rb01 C11 167.67(9) 5_676 6_575
N2 Rb01 C11 124.07(8) . 6_575
N2 Rb01 H00A 68.1(14) 5_676 .
N2 Rb01 H00A 133.6(13) . .
C10 Rb01 S2 27.14(6) 6_575 6_575
C10 Rb01 S2 134.28(6) 6_575 5_676
C10 Rb01 C11 22.26(9) 6_575 6_575
C10 Rb01 H00A 83.0(13) 6_575 .
C11 Rb01 S2 44.79(6) 6_575 6_575
C11 Rb01 H00A 99.8(14) 6_575 .
O4 Rb1 O3 45.69(7) 1_545 1_545
O4 Rb1 O1 66.81(7) 1_545 6_566
O4 Rb1 O5 138.11(7) 1_545 5_666
O4 Rb1 O5 111.69(8) 1_545 .
O4 Rb1 N2 71.26(7) 1_545 5_666
O4 Rb1 N1 96.73(8) 1_545 5_666
O4 Rb1 N1 78.15(8) 1_545 6_566
O4 Rb1 C8 91.87(8) 1_545 5_666
O4 Rb1 C1 118.09(9) 1_545 5_666
O6 Rb1 O4 159.57(8) . 1_545
O6 Rb1 O4 109.19(8) 5_666 1_545
O6 Rb1 O6 86.61(8) . 5_666
O6 Rb1 O3 119.23(8) . 1_545
O6 Rb1 O3 103.75(8) 5_666 1_545
O6 Rb1 O1 94.91(8) . 6_566
O6 Rb1 O1 167.22(7) 5_666 6_566
O6 Rb1 O5 60.77(7) 5_666 5_666
O6 Rb1 O5 60.76(8) . 5_666
O6 Rb1 O5 63.52(8) . .
O6 Rb1 O5 62.21(8) 5_666 .
O6 Rb1 N2 39.48(7) 5_666 5_666
O6 Rb1 N2 120.25(8) . 5_666
O6 Rb1 N1 101.67(9) . 5_666
O6 Rb1 N1 150.22(8) 5_666 6_566
O6 Rb1 N1 94.66(8) . 6_566
O6 Rb1 N1 65.91(8) 5_666 5_666
O6 Rb1 C8 17.81(8) 5_666 5_666
O6 Rb1 C8 102.41(8) . 5_666
O6 Rb1 C1 81.50(9) . 5_666
O6 Rb1 C1 53.98(9) 5_666 5_666
O3 Rb1 O1 64.46(7) 1_545 6_566
O3 Rb1 O5 164.34(7) 1_545 5_666
O3 Rb1 N2 69.66(7) 1_545 5_666
O3 Rb1 N1 137.60(8) 1_545 5_666
O3 Rb1 N1 101.50(8) 1_545 6_566
O3 Rb1 C8 88.75(8) 1_545 5_666
O3 Rb1 C1 150.70(8) 1_545 5_666
O1 Rb1 N2 131.87(7) 6_566 5_666
O1 Rb1 C8 152.87(8) 6_566 5_666
O5 Rb1 O3 69.51(8) . 1_545
O5 Rb1 O1 130.68(7) 5_666 6_566
O5 Rb1 O1 107.19(7) . 6_566
O5 Rb1 O5 99.03(7) . 5_666
O5 Rb1 N2 96.46(7) 5_666 5_666
O5 Rb1 N2 67.83(7) . 5_666
O5 Rb1 N1 143.47(8) . 6_566
O5 Rb1 N1 126.42(9) . 5_666
O5 Rb1 N1 94.02(8) 5_666 6_566
O5 Rb1 C8 63.92(8) . 5_666
O5 Rb1 C8 76.37(8) 5_666 5_666
O5 Rb1 C1 107.60(9) . 5_666
O5 Rb1 C1 21.10(8) 5_666 5_666
N2 Rb1 C8 21.70(8) 5_666 5_666
N1 Rb1 O1 42.40(7) 6_566 6_566
N1 Rb1 O1 125.85(8) 5_666 6_566
N1 Rb1 O5 41.38(8) 5_666 5_666
N1 Rb1 N2 144.22(8) 6_566 5_666
N1 Rb1 N2 80.89(8) 5_666 5_666
N1 Rb1 N1 84.78(9) 5_666 6_566
N1 Rb1 C8 70.99(9) 5_666 5_666
N1 Rb1 C8 152.61(8) 6_566 5_666
N1 Rb1 C1 96.70(9) 6_566 5_666
N1 Rb1 C1 22.70(9) 5_666 5_666
C1 Rb1 O1 138.80(8) 5_666 6_566
C1 Rb1 N2 82.14(8) 5_666 5_666
C1 Rb1 C8 65.39(9) 5_666 5_666
Rb01 S2 Rb01 67.951(18) 5_676 6_576
Rb01 S2 Rb1 80.91(2) 5_676 1_565
Rb1 S2 Rb01 95.48(2) 1_565 6_576
O4 S2 Rb01 50.13(11) . 5_676
O4 S2 Rb01 45.50(11) . 6_576
O4 S2 Rb1 53.99(11) . 1_565
O4 S2 N2 111.50(17) . .
O4 S2 C10 109.77(16) . .
O3 S2 Rb01 141.93(12) . 6_576
O3 S2 Rb01 127.50(12) . 5_676
O3 S2 Rb1 59.57(12) . 1_565
O3 S2 O4 112.81(17) . .
O3 S2 N2 112.19(17) . .
O3 S2 C10 111.49(18) . .
N2 S2 Rb01 61.69(12) . 5_676
N2 S2 Rb01 105.62(12) . 6_576
N2 S2 Rb1 124.13(12) . 1_565
N2 S2 C10 98.17(17) . .
C10 S2 Rb01 66.05(12) . 6_576
C10 S2 Rb01 121.01(13) . 5_676
C10 S2 Rb1 137.46(13) . 1_565
O2 S1 Rb1 108.02(14) . 6_565
O2 S1 N1 111.9(2) . .
O2 S1 C3 109.13(18) . .
O1 S1 Rb1 60.84(13) . 6_565
O1 S1 O2 114.84(18) . .
O1 S1 N1 110.76(19) . .
O1 S1 C3 111.35(18) . .
N1 S1 Rb1 57.88(12) . 6_565
N1 S1 C3 97.51(19) . .
C3 S1 Rb1 141.21(13) . 6_565
Rb01 O4 Rb01 89.65(7) 5_676 6_576
Rb01 O4 Rb1 133.24(9) 6_576 1_565
Rb01 O4 Rb1 105.03(8) 5_676 1_565
S2 O4 Rb01 114.44(14) . 6_576
S2 O4 Rb01 107.34(14) . 5_676
S2 O4 Rb1 103.22(13) . 1_565
Rb1 O6 Rb1 93.39(8) . 5_666
C8 O6 Rb1 115.9(2) . 5_666
C8 O6 Rb1 140.5(3) . .
Rb01 O3 Rb1 100.16(8) . 1_565
S2 O3 Rb01 113.33(15) . .
S2 O3 Rb1 97.31(14) . 1_565
S1 O2 Rb01 147.4(2) . .
S1 O1 Rb1 98.28(15) . 6_565
Rb01 O7 Rb01 93.16(13) 2_655 .
Rb01 O7 H00A 84(5) . .
Rb01 O7 H00A 162(5) 2_655 .
Rb01 O5 Rb1 137.81(10) 1_545 5_666
Rb01 O5 Rb1 94.84(8) 1_545 .
Rb1 O5 Rb1 80.97(7) . 5_666
C1 O5 Rb01 131.0(3) . 1_545
C1 O5 Rb1 115.1(2) . .
C1 O5 Rb1 86.9(2) . 5_666
Rb01 N2 Rb01 111.81(9) 5_676 .
Rb01 N2 Rb1 85.16(7) 5_676 5_666
Rb01 N2 Rb1 84.74(7) . 5_666
S2 N2 Rb01 92.08(13) . 5_676
S2 N2 Rb01 86.14(13) . .
S2 N2 Rb1 168.71(17) . 5_666
C8 N2 Rb01 116.4(2) . 5_676
C8 N2 Rb01 127.7(2) . .
C8 N2 Rb1 80.3(2) . 5_666
C8 N2 S2 110.6(3) . .
Rb1 N1 Rb1 92.58(9) 5_666 6_565
S1 N1 Rb1 98.57(15) . 6_565
S1 N1 Rb1 130.18(18) . 5_666
C1 N1 Rb1 91.4(2) . 5_666
C1 N1 Rb1 137.9(3) . 6_565
C1 N1 S1 110.3(3) . .
O6 C8 Rb1 46.3(2) . 5_666
O6 C8 N2 124.1(3) . .
O6 C8 C9 122.3(3) . .
N2 C8 Rb1 78.0(2) . 5_666
N2 C8 C9 113.5(3) . .
C9 C8 Rb1 167.9(2) . 5_666
C3 C2 C1 111.1(3) . .
C3 C2 C7 120.5(4) . .
C7 C2 C1 128.4(4) . .
S2 C10 Rb01 86.82(13) . 6_576
C9 C10 Rb01 101.8(2) . 6_576
C9 C10 S2 106.6(3) . .
C9 C10 C11 123.1(4) . .
C11 C10 Rb01 82.7(2) . 6_576
C11 C10 S2 130.3(3) . .
C10 C9 C8 111.0(3) . .
C10 C9 C14 120.5(4) . .
C14 C9 C8 128.5(4) . .
C2 C3 S1 106.6(3) . .
C2 C3 C4 122.6(4) . .
C4 C3 S1 130.8(3) . .
Rb01 C11 H00J 91.2 6_576 .
C10 C11 Rb01 75.0(2) . 6_576
C10 C11 H00J 122.0 . .
C10 C11 C12 116.1(4) . .
C12 C11 Rb01 103.7(3) . 6_576
C12 C11 H00J 122.0 . .
O5 C1 Rb1 72.0(2) . 5_666
O5 C1 N1 124.3(4) . .
O5 C1 C2 121.3(4) . .
N1 C1 Rb1 65.9(2) . 5_666
N1 C1 C2 114.5(3) . .
C2 C1 Rb1 139.4(2) . 5_666
C9 C14 H00L 121.3 . .
C9 C14 C13 117.4(4) . .
C13 C14 H00L 121.3 . .
C3 C4 H00M 121.6 . .
C3 C4 C5 116.8(4) . .
C5 C4 H00M 121.6 . .
C2 C7 H00N 121.2 . .
C6 C7 C2 117.5(4) . .
C6 C7 H00N 121.2 . .
C14 C13 H00O 119.3 . .
C12 C13 C14 121.4(4) . .
C12 C13 H00O 119.3 . .
C11 C12 H00P 119.3 . .
C13 C12 C11 121.5(4) . .
C13 C12 H00P 119.3 . .
C4 C5 H00Q 119.5 . .
C6 C5 C4 121.0(4) . .
C6 C5 H00Q 119.5 . .
C7 C6 C5 121.5(4) . .
C7 C6 H00R 119.2 . .
C5 C6 H00R 119.2 . .

loop_
_geom_bond_atom_site_label_1
_geom_bond_atom_site_label_2
_geom_bond_distance
_geom_bond_site_symmetry_2
Rb01 S2 3.6171(10) 5_676
Rb01 S2 3.8526(10) 6_575
Rb01 O4 3.018(3) 6_575
Rb01 O4 2.909(3) 5_676
Rb01 O3 2.826(3) .
Rb01 O2 2.809(3) .
Rb01 O7 2.877(3) .
Rb01 O5 3.103(3) 1_565
Rb01 N2 3.387(3) .
Rb01 N2 3.187(3) 5_676
Rb01 C10 3.526(4) 6_575
Rb01 C11 3.621(4) 6_575
Rb01 H00A 2.91(6) .
Rb1 O4 3.032(3) 1_545
Rb1 O6 2.850(3) .
Rb1 O6 2.918(3) 5_666
Rb1 O3 3.172(3) 1_545
Rb1 O1 3.535(3) 6_566
Rb1 O5 3.312(3) 5_666
Rb1 O5 3.151(3) .
Rb1 N2 3.604(3) 5_666
Rb1 N1 3.430(3) 6_566
Rb1 N1 3.173(4) 5_666
Rb1 C8 3.632(4) 5_666
Rb1 C1 3.476(4) 5_666
S2 Rb01 3.6172(10) 5_676
S2 Rb01 3.8526(10) 6_576
S2 Rb1 3.6486(10) 1_565
S2 O4 1.452(3) .
S2 O3 1.444(3) .
S2 N2 1.600(3) .
S2 C10 1.760(4) .
S1 Rb1 4.0051(11) 6_565
S1 O2 1.443(3) .
S1 O1 1.442(3) .
S1 N1 1.618(4) .
S1 C3 1.762(4) .
O4 Rb01 2.909(3) 5_676
O4 Rb01 3.018(3) 6_576
O4 Rb1 3.032(3) 1_565
O6 Rb1 2.918(3) 5_666
O6 C8 1.235(5) .
O3 Rb1 3.172(3) 1_565
O1 Rb1 3.534(3) 6_565
O7 Rb01 2.877(3) 2_655
O7 H00A 0.79(6) .
O5 Rb01 3.103(3) 1_545
O5 Rb1 3.312(3) 5_666
O5 C1 1.253(5) .
N2 Rb01 3.187(3) 5_676
N2 Rb1 3.604(3) 5_666
N2 C8 1.362(5) .
N1 Rb1 3.173(4) 5_666
N1 Rb1 3.430(3) 6_565
N1 C1 1.342(5) .
C8 Rb1 3.632(4) 5_666
C8 C9 1.503(5) .
C2 C3 1.375(5) .
C2 C1 1.493(6) .
C2 C7 1.391(6) .
C10 Rb01 3.526(4) 6_576
C10 C9 1.381(5) .
C10 C11 1.382(6) .
C9 C14 1.384(5) .
C3 C4 1.380(6) .
C11 Rb01 3.621(4) 6_576
C11 H00J 0.9500 .
C11 C12 1.394(6) .
C1 Rb1 3.476(4) 5_666
C14 H00L 0.9500 .
C14 C13 1.392(6) .
C4 H00M 0.9500 .
C4 C5 1.392(7) .
C7 H00N 0.9500 .
C7 C6 1.382(7) .
C13 H00O 0.9500 .
C13 C12 1.386(7) .
C12 H00P 0.9500 .
C5 H00Q 0.9500 .
C5 C6 1.385(7) .
C6 H00R 0.9500 .

loop_
_geom_torsion_atom_site_label_1
_geom_torsion_atom_site_label_2
_geom_torsion_atom_site_label_3
_geom_torsion_atom_site_label_4
_geom_torsion
_geom_torsion_site_symmetry_1
_geom_torsion_site_symmetry_4
Rb01 S2 O4 Rb01 -97.76(15) 6_576 5_676
Rb01 S2 O4 Rb01 97.76(15) 5_676 6_576
Rb01 S2 O4 Rb1 -110.64(14) 5_676 1_565
Rb01 S2 O4 Rb1 151.61(18) 6_576 1_565
Rb01 S2 O3 Rb01 -57.40(18) 5_676 .
Rb01 S2 O3 Rb01 -159.65(8) 6_576 .
Rb01 S2 O3 Rb1 47.03(15) 5_676 1_565
Rb01 S2 O3 Rb1 -55.2(2) 6_576 1_565
Rb01 S2 N2 Rb01 53.61(9) 6_576 5_676
Rb01 S2 N2 Rb01 165.33(3) 6_576 .
Rb01 S2 N2 Rb01 111.73(9) 5_676 .
Rb01 S2 N2 Rb1 75.6(8) 5_676 5_666
Rb01 S2 N2 Rb1 129.2(8) 6_576 5_666
Rb01 S2 N2 C8 -65.6(3) 6_576 .
Rb01 S2 N2 C8 -119.2(3) 5_676 .
Rb01 S2 C10 Rb01 -41.73(13) 5_676 6_576
Rb01 S2 C10 C9 59.7(3) 5_676 .
Rb01 S2 C10 C9 101.4(3) 6_576 .
Rb01 S2 C10 C11 -119.4(3) 5_676 .
Rb01 S2 C10 C11 -77.7(4) 6_576 .
Rb01 O5 C1 Rb1 159.4(3) 1_545 5_666
Rb01 O5 C1 N1 117.2(4) 1_545 .
Rb01 O5 C1 C2 -63.1(5) 1_545 .
Rb01 N2 C8 Rb1 -75.5(2) . 5_666
Rb01 N2 C8 Rb1 79.62(15) 5_676 5_666
Rb01 N2 C8 O6 75.6(4) 5_676 .
Rb01 N2 C8 O6 -79.6(4) . .
Rb01 N2 C8 C9 -104.1(3) 5_676 .
Rb01 N2 C8 C9 100.8(3) . .
Rb01 C10 C9 C8 92.1(3) 6_576 .
Rb01 C10 C9 C14 -87.1(4) 6_576 .
Rb01 C10 C11 C12 98.1(3) 6_576 .
Rb01 C11 C12 C13 79.6(4) 6_576 .
Rb1 S2 O4 Rb01 -151.61(18) 1_565 6_576
Rb1 S2 O4 Rb01 110.64(14) 1_565 5_676
Rb1 S2 O3 Rb01 -104.42(15) 1_565 .
Rb1 S2 N2 Rb01 57.32(11) 1_565 .
Rb1 S2 N2 Rb01 -54.41(13) 1_565 5_676
Rb1 S2 N2 Rb1 21.2(9) 1_565 5_666
Rb1 S2 N2 C8 -173.7(2) 1_565 .
Rb1 S2 C10 Rb01 70.75(16) 1_565 6_576
Rb1 S2 C10 C9 172.15(18) 1_565 .
Rb1 S2 C10 C11 -6.9(5) 1_565 .
Rb1 S1 O2 Rb01 6.9(4) 6_565 .
Rb1 S1 N1 Rb1 -100.8(2) 6_565 5_666
Rb1 S1 N1 C1 148.9(3) 6_565 .
Rb1 S1 C3 C2 -47.2(4) 6_565 .
Rb1 S1 C3 C4 134.1(3) 6_565 .
Rb1 O6 C8 Rb1 -133.8(4) . 5_666
Rb1 O6 C8 N2 5.4(5) 5_666 .
Rb1 O6 C8 N2 -128.4(4) . .
Rb1 O6 C8 C9 -174.9(3) 5_666 .
Rb1 O6 C8 C9 51.3(6) . .
Rb1 O5 C1 Rb1 -78.51(17) . 5_666
Rb1 O5 C1 N1 -42.2(4) 5_666 .
Rb1 O5 C1 N1 -120.7(4) . .
Rb1 O5 C1 C2 59.0(4) . .
Rb1 O5 C1 C2 137.5(3) 5_666 .
Rb1 N2 C8 O6 -4.0(3) 5_666 .
Rb1 N2 C8 C9 176.3(3) 5_666 .
Rb1 N1 C1 Rb1 -95.4(3) 6_565 5_666
Rb1 N1 C1 O5 -51.0(6) 6_565 .
Rb1 N1 C1 O5 44.4(4) 5_666 .
Rb1 N1 C1 C2 -135.3(3) 5_666 .
Rb1 N1 C1 C2 129.3(3) 6_565 .
Rb1 C8 C9 C10 161.6(10) 5_666 .
Rb1 C8 C9 C14 -19.3(14) 5_666 .
S2 N2 C8 Rb1 -177.1(2) . 5_666
S2 N2 C8 O6 178.9(3) . .
S2 N2 C8 C9 -0.8(4) . .
S2 C10 C9 C8 1.9(4) . .
S2 C10 C9 C14 -177.3(3) . .
S2 C10 C11 Rb01 79.5(3) . 6_576
S2 C10 C11 C12 177.7(3) . .
S1 N1 C1 Rb1 134.2(3) . 5_666
S1 N1 C1 O5 178.7(3) . .
S1 N1 C1 C2 -1.1(4) . .
S1 C3 C4 C5 179.7(3) . .
O4 S2 O3 Rb01 -113.77(16) . .
O4 S2 O3 Rb1 -9.35(17) . 1_565
O4 S2 N2 Rb01 117.56(13) . .
O4 S2 N2 Rb01 5.83(16) . 5_676
O4 S2 N2 Rb1 81.4(9) . 5_666
O4 S2 N2 C8 -113.4(3) . .
O4 S2 C10 Rb01 12.91(16) . 6_576
O4 S2 C10 C9 114.3(3) . .
O4 S2 C10 C11 -64.8(4) . .
O6 C8 C9 C10 179.5(3) . .
O6 C8 C9 C14 -1.4(6) . .
O3 S2 O4 Rb01 -141.64(15) . 6_576
O3 S2 O4 Rb01 120.61(15) . 5_676
O3 S2 O4 Rb1 9.97(18) . 1_565
O3 S2 N2 Rb01 -10.08(16) . .
O3 S2 N2 Rb01 -121.80(15) . 5_676
O3 S2 N2 Rb1 -46.2(9) . 5_666
O3 S2 N2 C8 118.9(3) . .
O3 S2 C10 Rb01 138.67(13) . 6_576
O3 S2 C10 C9 -119.9(3) . .
O3 S2 C10 C11 61.0(4) . .
O2 S1 O1 Rb1 -97.59(18) . 6_565
O2 S1 N1 Rb1 98.11(17) . 6_565
O2 S1 N1 Rb1 -2.7(3) . 5_666
O2 S1 N1 C1 -113.0(3) . .
O2 S1 C3 C2 115.4(3) . .
O2 S1 C3 C4 -63.3(4) . .
O1 S1 O2 Rb01 72.4(4) . .
O1 S1 N1 Rb1 -132.2(2) . 5_666
O1 S1 N1 Rb1 -31.44(19) . 6_565
O1 S1 N1 C1 117.5(3) . .
O1 S1 C3 C2 -116.8(3) . .
O1 S1 C3 C4 64.5(4) . .
N2 S2 O4 Rb01 -6.69(18) . 5_676
N2 S2 O4 Rb01 91.06(17) . 6_576
N2 S2 O4 Rb1 -117.33(15) . 1_565
N2 S2 O3 Rb01 13.2(2) . .
N2 S2 O3 Rb1 117.59(15) . 1_565
N2 S2 C10 Rb01 -103.52(13) . 6_576
N2 S2 C10 C9 -2.1(3) . .
N2 S2 C10 C11 178.8(4) . .
N2 C8 C9 C10 -0.8(4) . .
N2 C8 C9 C14 178.3(4) . .
N1 S1 O2 Rb01 -55.0(4) . .
N1 S1 O1 Rb1 30.39(18) . 6_565
N1 S1 C3 C2 -1.0(3) . .
N1 S1 C3 C4 -179.7(4) . .
C8 C9 C14 C13 -179.9(4) . .
C2 C3 C4 C5 1.2(6) . .
C2 C7 C6 C5 -0.2(7) . .
C10 S2 O4 Rb01 -16.6(2) . 6_576
C10 S2 O4 Rb01 -114.39(16) . 5_676
C10 S2 O4 Rb1 134.97(15) . 1_565
C10 S2 O3 Rb01 122.17(17) . .
C10 S2 O3 Rb1 -133.40(15) . 1_565
C10 S2 N2 Rb01 -127.36(13) . .
C10 S2 N2 Rb01 120.92(13) . 5_676
C10 S2 N2 Rb1 -163.5(8) . 5_666
C10 S2 N2 C8 1.7(3) . .
C10 C9 C14 C13 -0.9(6) . .
C10 C11 C12 C13 -0.2(6) . .
C9 C10 C11 Rb01 -99.4(4) . 6_576
C9 C10 C11 C12 -1.3(6) . .
C9 C14 C13 C12 -0.5(6) . .
C3 S1 O2 Rb01 -161.8(3) . .
C3 S1 O1 Rb1 137.75(15) . 6_565
C3 S1 N1 Rb1 111.5(2) . 5_666
C3 S1 N1 Rb1 -147.72(14) . 6_565
C3 S1 N1 C1 1.2(3) . .
C3 C2 C1 Rb1 -80.5(5) . 5_666
C3 C2 C1 O5 -179.4(4) . .
C3 C2 C1 N1 0.3(5) . .
C3 C2 C7 C6 0.6(6) . .
C3 C4 C5 C6 -0.6(7) . .
C11 C10 C9 C8 -179.0(3) . .
C11 C10 C9 C14 1.8(6) . .
C1 C2 C3 S1 0.5(4) . .
C1 C2 C3 C4 179.3(4) . .
C1 C2 C7 C6 180.0(4) . .
C14 C13 C12 C11 1.1(7) . .
C4 C5 C6 C7 0.2(7) . .
C7 C2 C3 S1 179.9(3) . .
C7 C2 C3 C4 -1.2(6) . .
C7 C2 C1 Rb1 100.1(5) . 5_666
C7 C2 C1 O5 1.2(6) . .
C7 C2 C1 N1 -179.1(4) . .
